data_4307509
loop_
_publ_author_name
'Martin Br\"oring'
'Serguei Prikhodovski'
'Carsten D. Brandt'
'Esther C\'onsul Tejero'
'Silke K\"ohler'
'Clemens Pietzonka'

_publ_section_title
;
Cyanide-Promoted Demetalation of TrpyNiNCO: A Route to Sensitive
Metallotripyrrins of CoII, FeII, and MnII
;
_journal_name_full 'Inorganic Chemistry'
_journal_page_first 917
_journal_page_last 925
_journal_paper_doi 10.1021/ic062009t
_journal_volume 46
_journal_year 2007
_chemical_formula_sum 'C27 H34 Co N4 O'
_chemical_formula_weight 489.51
_chemical_name_systematic
; 
 ? 
;
_space_group_IT_number 14
_symmetry_cell_setting monoclinic
_symmetry_space_group_name_Hall '-P 2yn'
_symmetry_space_group_name_H-M 'P 1 21/n 1'
_atom_sites_solution_hydrogens geom
_atom_sites_solution_primary direct
_atom_sites_solution_secondary difmap
_audit_creation_method SHELXL-97
_cell_angle_alpha 90.00
_cell_angle_beta 97.1480(10)
_cell_angle_gamma 90.00
_cell_formula_units_Z 4
_cell_length_a 11.0670(6)
_cell_length_b 10.6803(6)
_cell_length_c 20.8687(12)
_cell_measurement_reflns_used 6034
_cell_measurement_temperature 173(2)
_cell_measurement_theta_max 25.464
_cell_measurement_theta_min 2.205
_cell_volume 2447.5(2)
_computing_cell_refinement 'SAINT-NT V6.0'
_computing_data_collection 'SMART-NT V5.6'
_computing_data_reduction 'SAINT-NT V6.0'
_computing_molecular_graphics 'Mercury 1.3'
_computing_publication_material 'WinGx-Version 1.70.00'
_computing_structure_refinement 'SHELXL-97 (Sheldrick, 1997)'
_computing_structure_solution 'SHELXS-97 (Sheldrick, 1990)'
_diffrn_ambient_temperature 173(2)
_diffrn_measured_fraction_theta_full 0.999
_diffrn_measured_fraction_theta_max 0.999
_diffrn_measurement_device_type 'Bruker Smart Apex with D8-Goniometer'
_diffrn_measurement_method 'omega scans'
_diffrn_radiation_monochromator graphite
_diffrn_radiation_source 'fine-focus sealed tube'
_diffrn_radiation_type MoK\a
_diffrn_radiation_wavelength 0.71073
_diffrn_reflns_av_R_equivalents 0.0371
_diffrn_reflns_av_sigmaI/netI 0.0272
_diffrn_reflns_limit_h_max 13
_diffrn_reflns_limit_h_min -13
_diffrn_reflns_limit_k_max 12
_diffrn_reflns_limit_k_min -12
_diffrn_reflns_limit_l_max 25
_diffrn_reflns_limit_l_min -25
_diffrn_reflns_number 23749
_diffrn_reflns_theta_full 25.35
_diffrn_reflns_theta_max 25.35
_diffrn_reflns_theta_min 1.97
_exptl_absorpt_coefficient_mu 0.728
_exptl_absorpt_correction_type none
_exptl_absorpt_process_details 'SADABS2.0 (Sheldrick 2000)'
_exptl_crystal_colour violet
_exptl_crystal_density_diffrn 1.328
_exptl_crystal_density_method 'not measured'
_exptl_crystal_description block
_exptl_crystal_F_000 1036
_exptl_crystal_size_max 0.264
_exptl_crystal_size_mid 0.168
_exptl_crystal_size_min 0.067
_refine_diff_density_max 0.385
_refine_diff_density_min -0.257
_refine_diff_density_rms 0.067
_refine_ls_extinction_method none
_refine_ls_goodness_of_fit_ref 1.033
_refine_ls_hydrogen_treatment constr
_refine_ls_matrix_type full
_refine_ls_number_parameters 306
_refine_ls_number_reflns 4473
_refine_ls_number_restraints 0
_refine_ls_restrained_S_all 1.033
_refine_ls_R_factor_all 0.0459
_refine_ls_R_factor_gt 0.0401
_refine_ls_shift/su_max 0.002
_refine_ls_shift/su_mean 0.000
_refine_ls_structure_factor_coef Fsqd
_refine_ls_weighting_details 'calc w=1/[\s^2^(Fo^2^)+(0.0581P)^2^+1.5365P] where P=(Fo^2^+2Fc^2^)/3'
_refine_ls_weighting_scheme calc
_refine_ls_wR_factor_gt 0.1003
_refine_ls_wR_factor_ref 0.1037
_reflns_number_gt 3951
_reflns_number_total 4473
_reflns_threshold_expression >2sigma(I)
_cod_data_source_file ic062009tsi20061019_115859_2.cif
_cod_data_source_block sp8ec
_cod_database_code 4307509

loop_
_symmetry_equiv_pos_as_xyz
'x, y, z'
'-x+1/2, y+1/2, -z+1/2'
'-x, -y, -z'
'x-1/2, -y-1/2, z-1/2'

loop_
_atom_site_label
_atom_site_type_symbol
_atom_site_fract_x
_atom_site_fract_y
_atom_site_fract_z
_atom_site_U_iso_or_equiv
_atom_site_adp_type
_atom_site_occupancy
_atom_site_symmetry_multiplicity
_atom_site_calc_flag
_atom_site_refinement_flags
_atom_site_disorder_assembly
_atom_site_disorder_group
C1 C 0.3412(2) 0.4746(2) 1.17950(11) 0.0324(6) Uani 1 1 d . . .
H1A H 0.4212 0.4387 1.1750 0.049 Uiso 1 1 calc R . .
H1B H 0.3213 0.4588 1.2232 0.049 Uiso 1 1 calc R . .
H1C H 0.3429 0.5650 1.1718 0.049 Uiso 1 1 calc R . .
C2 C 0.2475(2) 0.4156(2) 1.13166(11) 0.0241(5) Uani 1 1 d . . .
C3 C 0.1676(2) 0.3140(2) 1.14334(11) 0.0247(5) Uani 1 1 d . . .
C4 C 0.0939(2) 0.2940(2) 1.08681(11) 0.0244(5) Uani 1 1 d . . .
C5 C 0.1327(2) 0.38104(19) 1.03984(11) 0.0217(5) Uani 1 1 d . . .
C6 C 0.0879(2) 0.38888(19) 0.97611(11) 0.0219(5) Uani 1 1 d . . .
H6 H 0.0176 0.3401 0.9625 0.026 Uiso 1 1 calc R . .
C7 C 0.13424(19) 0.4616(2) 0.92759(10) 0.0213(5) Uani 1 1 d . . .
C8 C 0.10442(19) 0.4494(2) 0.85942(10) 0.0221(5) Uani 1 1 d . . .
C9 C 0.18533(19) 0.5259(2) 0.83160(10) 0.0222(5) Uani 1 1 d . . .
C10 C 0.2602(2) 0.5848(2) 0.88397(10) 0.0215(5) Uani 1 1 d . . .
C11 C 0.3595(2) 0.6671(2) 0.88072(10) 0.0226(5) Uani 1 1 d . . .
H11 H 0.3688 0.6987 0.8391 0.027 Uiso 1 1 calc R . .
C12 C 0.4436(2) 0.7067(2) 0.93005(10) 0.0218(5) Uani 1 1 d . . .
C13 C 0.5444(2) 0.7913(2) 0.92518(10) 0.0231(5) Uani 1 1 d . . .
C14 C 0.60763(19) 0.8018(2) 0.98555(10) 0.0222(5) Uani 1 1 d . . .
C15 C 0.54382(19) 0.7243(2) 1.02729(10) 0.0226(5) Uani 1 1 d . . .
C16 C 0.5781(2) 0.7062(2) 1.09792(11) 0.0300(5) Uani 1 1 d . . .
H16A H 0.5573 0.7816 1.1210 0.045 Uiso 1 1 calc R . .
H16B H 0.6659 0.6909 1.1068 0.045 Uiso 1 1 calc R . .
H16C H 0.5338 0.6344 1.1125 0.045 Uiso 1 1 calc R . .
C17 C 0.1674(2) 0.2457(2) 1.20670(11) 0.0301(5) Uani 1 1 d . . .
H17A H 0.1463 0.1568 1.1979 0.036 Uiso 1 1 calc R . .
H17B H 0.2504 0.2485 1.2307 0.036 Uiso 1 1 calc R . .
C18 C 0.0787(3) 0.3011(3) 1.24818(14) 0.0511(8) Uani 1 1 d . . .
H18A H 0.0993 0.3891 1.2572 0.077 Uiso 1 1 calc R . .
H18B H 0.0831 0.2546 1.2889 0.077 Uiso 1 1 calc R . .
H18C H -0.0041 0.2955 1.2254 0.077 Uiso 1 1 calc R . .
C19 C -0.0057(2) 0.1995(2) 1.07401(12) 0.0323(5) Uani 1 1 d . . .
H19A H 0.0219 0.1192 1.0933 0.048 Uiso 1 1 calc R . .
H19B H -0.0269 0.1892 1.0273 0.048 Uiso 1 1 calc R . .
H19C H -0.0774 0.2282 1.0931 0.048 Uiso 1 1 calc R . .
C20 C 0.0074(2) 0.3647(2) 0.82629(11) 0.0267(5) Uani 1 1 d . . .
H20A H -0.0216 0.3996 0.7831 0.032 Uiso 1 1 calc R . .
H20B H -0.0625 0.3635 0.8516 0.032 Uiso 1 1 calc R . .
C21 C 0.0505(2) 0.2316(2) 0.81830(14) 0.0408(6) Uani 1 1 d . . .
H21A H 0.1197 0.2319 0.7933 0.061 Uiso 1 1 calc R . .
H21B H -0.0160 0.1820 0.7956 0.061 Uiso 1 1 calc R . .
H21C H 0.0755 0.1948 0.8609 0.061 Uiso 1 1 calc R . .
C22 C 0.2007(2) 0.5362(2) 0.76124(10) 0.0264(5) Uani 1 1 d . . .
H22A H 0.2204 0.6241 0.7516 0.032 Uiso 1 1 calc R . .
H22B H 0.1225 0.5151 0.7351 0.032 Uiso 1 1 calc R . .
C23 C 0.3000(2) 0.4512(3) 0.74100(12) 0.0370(6) Uani 1 1 d . . .
H23A H 0.3790 0.4757 0.7642 0.056 Uiso 1 1 calc R . .
H23B H 0.3025 0.4592 0.6944 0.056 Uiso 1 1 calc R . .
H23C H 0.2824 0.3642 0.7514 0.056 Uiso 1 1 calc R . .
C24 C 0.5674(2) 0.8588(2) 0.86493(11) 0.0286(5) Uani 1 1 d . . .
H24A H 0.5081 0.9268 0.8562 0.043 Uiso 1 1 calc R . .
H24B H 0.5591 0.8002 0.8285 0.043 Uiso 1 1 calc R . .
H24C H 0.6499 0.8937 0.8707 0.043 Uiso 1 1 calc R . .
C25 C 0.7169(2) 0.8807(2) 1.00739(12) 0.0268(5) Uani 1 1 d . . .
H25A H 0.7604 0.8994 0.9698 0.032 Uiso 1 1 calc R . .
H25B H 0.7729 0.8327 1.0390 0.032 Uiso 1 1 calc R . .
C26 C 0.6843(2) 1.0035(2) 1.03829(14) 0.0400(6) Uani 1 1 d . . .
H26A H 0.6321 1.0534 1.0066 0.060 Uiso 1 1 calc R . .
H26B H 0.7590 1.0503 1.0527 0.060 Uiso 1 1 calc R . .
H26C H 0.6410 0.9858 1.0755 0.060 Uiso 1 1 calc R . .
C27 C 0.2164(2) 0.8333(3) 1.10227(14) 0.0402(6) Uani 1 1 d . . .
Co Co 0.29510(3) 0.60372(3) 1.028184(13) 0.02113(12) Uani 1 1 d . . .
N1 N 0.22908(16) 0.45448(17) 1.07085(8) 0.0225(4) Uani 1 1 d . . .
N2 N 0.22669(16) 0.54553(17) 0.94158(8) 0.0212(4) Uani 1 1 d . . .
N3 N 0.44701(16) 0.66879(17) 0.99539(8) 0.0226(4) Uani 1 1 d . . .
N4 N 0.23993(18) 0.74811(19) 1.07718(9) 0.0282(4) Uani 1 1 d . . .
O O 0.1901(3) 0.9272(2) 1.13055(14) 0.0785(8) Uani 1 1 d . . .

loop_
_atom_site_aniso_label
_atom_site_aniso_U_11
_atom_site_aniso_U_22
_atom_site_aniso_U_33
_atom_site_aniso_U_23
_atom_site_aniso_U_13
_atom_site_aniso_U_12
C1 0.0432(14) 0.0309(13) 0.0222(12) 0.0022(10) 0.0003(10) -0.0041(11)
C2 0.0294(12) 0.0220(11) 0.0216(11) 0.0006(9) 0.0052(9) 0.0026(9)
C3 0.0277(12) 0.0235(11) 0.0240(11) 0.0030(9) 0.0076(9) 0.0045(9)
C4 0.0248(11) 0.0224(11) 0.0274(12) 0.0020(9) 0.0086(9) 0.0024(9)
C5 0.0232(11) 0.0191(11) 0.0238(11) -0.0005(9) 0.0074(9) 0.0021(8)
C6 0.0195(11) 0.0214(11) 0.0252(11) -0.0012(9) 0.0039(9) 0.0024(8)
C7 0.0205(11) 0.0220(11) 0.0218(11) -0.0008(9) 0.0037(9) 0.0027(8)
C8 0.0202(11) 0.0237(11) 0.0220(11) -0.0018(9) 0.0009(9) 0.0025(9)
C9 0.0219(11) 0.0236(11) 0.0210(11) -0.0013(9) 0.0024(9) 0.0018(9)
C10 0.0239(11) 0.0223(11) 0.0183(11) -0.0001(8) 0.0025(8) 0.0013(9)
C11 0.0274(12) 0.0229(11) 0.0181(11) 0.0023(9) 0.0056(9) 0.0014(9)
C12 0.0254(11) 0.0223(11) 0.0183(10) 0.0002(8) 0.0053(9) 0.0007(9)
C13 0.0252(11) 0.0209(11) 0.0239(11) -0.0006(9) 0.0057(9) 0.0021(9)
C14 0.0211(11) 0.0202(11) 0.0256(11) -0.0015(9) 0.0044(9) 0.0031(9)
C15 0.0224(11) 0.0215(11) 0.0240(11) -0.0023(9) 0.0028(9) 0.0045(9)
C16 0.0295(12) 0.0366(13) 0.0235(12) 0.0012(10) 0.0025(10) -0.0029(10)
C17 0.0344(13) 0.0285(12) 0.0277(12) 0.0081(10) 0.0058(10) 0.0028(10)
C18 0.0601(19) 0.0592(19) 0.0385(16) 0.0214(14) 0.0236(14) 0.0217(15)
C19 0.0300(13) 0.0323(13) 0.0349(13) 0.0067(11) 0.0050(10) -0.0047(10)
C20 0.0253(12) 0.0329(13) 0.0214(11) -0.0026(10) 0.0012(9) -0.0046(10)
C21 0.0391(15) 0.0349(14) 0.0474(16) -0.0128(12) 0.0020(12) -0.0069(12)
C22 0.0286(12) 0.0316(12) 0.0185(11) -0.0003(9) 0.0011(9) -0.0038(10)
C23 0.0420(15) 0.0429(15) 0.0281(13) -0.0022(11) 0.0120(11) 0.0000(12)
C24 0.0278(12) 0.0331(13) 0.0259(12) 0.0036(10) 0.0073(10) -0.0026(10)
C25 0.0213(11) 0.0290(12) 0.0301(12) 0.0004(10) 0.0033(9) 0.0002(9)
C26 0.0340(14) 0.0315(14) 0.0551(17) -0.0128(12) 0.0081(12) -0.0053(11)
C27 0.0356(15) 0.0395(17) 0.0474(16) 0.0014(14) 0.0129(12) -0.0099(12)
Co 0.02643(19) 0.02017(18) 0.01715(17) -0.00106(11) 0.00411(12) -0.00246(12)
N1 0.0257(10) 0.0221(9) 0.0198(9) -0.0002(7) 0.0042(7) 0.0006(7)
N2 0.0240(9) 0.0215(9) 0.0181(9) -0.0011(7) 0.0029(7) -0.0015(7)
N3 0.0246(9) 0.0228(9) 0.0203(9) 0.0004(7) 0.0030(7) -0.0001(8)
N4 0.0339(11) 0.0273(11) 0.0250(10) -0.0037(9) 0.0106(8) -0.0029(9)
O 0.0891(19) 0.0402(13) 0.116(2) -0.0329(14) 0.0517(17) -0.0051(13)

loop_
_atom_type_symbol
_atom_type_description
_atom_type_scat_dispersion_real
_atom_type_scat_dispersion_imag
_atom_type_scat_source
C C 0.0033 0.0016 'International Tables Vol C Tables 4.2.6.8 and 6.1.1.4'
H H 0.0000 0.0000 'International Tables Vol C Tables 4.2.6.8 and 6.1.1.4'
N N 0.0061 0.0033 'International Tables Vol C Tables 4.2.6.8 and 6.1.1.4'
O O 0.0106 0.0060 'International Tables Vol C Tables 4.2.6.8 and 6.1.1.4'
Co Co 0.3494 0.9721 'International Tables Vol C Tables 4.2.6.8 and 6.1.1.4'

loop_
_geom_angle_atom_site_label_1
_geom_angle_atom_site_label_2
_geom_angle_atom_site_label_3
_geom_angle
_geom_angle_site_symmetry_1
_geom_angle_site_symmetry_3
_geom_angle_publ_flag
N1 C2 C3 111.9(2) . . ?
N1 C2 C1 121.4(2) . . ?
C3 C2 C1 126.7(2) . . ?
C4 C3 C2 106.57(19) . . ?
C4 C3 C17 128.0(2) . . ?
C2 C3 C17 125.4(2) . . ?
C3 C4 C5 106.7(2) . . ?
C3 C4 C19 127.5(2) . . ?
C5 C4 C19 125.8(2) . . ?
C6 C5 N1 125.1(2) . . ?
C6 C5 C4 126.5(2) . . ?
N1 C5 C4 108.38(18) . . ?
C5 C6 C7 127.5(2) . . ?
N2 C7 C6 122.28(19) . . ?
N2 C7 C8 110.35(19) . . ?
C6 C7 C8 127.0(2) . . ?
C9 C8 C7 106.37(18) . . ?
C9 C8 C20 128.4(2) . . ?
C7 C8 C20 125.2(2) . . ?
C8 C9 C10 106.30(19) . . ?
C8 C9 C22 127.4(2) . . ?
C10 C9 C22 126.0(2) . . ?
N2 C10 C11 121.97(19) . . ?
N2 C10 C9 110.01(19) . . ?
C11 C10 C9 128.0(2) . . ?
C12 C11 C10 128.1(2) . . ?
C11 C12 N3 124.7(2) . . ?
C11 C12 C13 126.8(2) . . ?
N3 C12 C13 108.50(18) . . ?
C14 C13 C12 107.25(19) . . ?
C14 C13 C24 127.8(2) . . ?
C12 C13 C24 124.8(2) . . ?
C13 C14 C15 106.00(19) . . ?
C13 C14 C25 128.9(2) . . ?
C15 C14 C25 125.07(19) . . ?
N3 C15 C14 112.13(19) . . ?
N3 C15 C16 122.0(2) . . ?
C14 C15 C16 125.9(2) . . ?
C18 C17 C3 112.7(2) . . ?
C8 C20 C21 113.5(2) . . ?
C9 C22 C23 113.57(19) . . ?
C14 C25 C26 112.88(19) . . ?
N4 C27 O 179.4(3) . . ?
N2 Co N4 127.49(8) . . ?
N2 Co N1 92.11(7) . . ?
N4 Co N1 103.64(8) . . ?
N2 Co N3 92.23(7) . . ?
N4 Co N3 103.28(8) . . ?
N1 Co N3 142.12(7) . . ?
C2 N1 C5 106.34(18) . . ?
C2 N1 Co 130.68(16) . . ?
C5 N1 Co 122.20(14) . . ?
C7 N2 C10 106.94(17) . . ?
C7 N2 Co 126.56(15) . . ?
C10 N2 Co 126.47(14) . . ?
C15 N3 C12 106.11(18) . . ?
C15 N3 Co 129.66(15) . . ?
C12 N3 Co 120.10(14) . . ?
C27 N4 Co 174.3(2) . . ?

loop_
_geom_bond_atom_site_label_1
_geom_bond_atom_site_label_2
_geom_bond_distance
_geom_bond_site_symmetry_2
_geom_bond_publ_flag
C1 C2 1.487(3) . ?
C2 N1 1.327(3) . ?
C2 C3 1.439(3) . ?
C3 C4 1.365(3) . ?
C3 C17 1.510(3) . ?
C4 C5 1.454(3) . ?
C4 C19 1.494(3) . ?
C5 C6 1.363(3) . ?
C5 N1 1.414(3) . ?
C6 C7 1.421(3) . ?
C7 N2 1.365(3) . ?
C7 C8 1.426(3) . ?
C8 C9 1.391(3) . ?
C8 C20 1.505(3) . ?
C9 C10 1.432(3) . ?
C9 C22 1.503(3) . ?
C10 N2 1.367(3) . ?
C10 C11 1.416(3) . ?
C11 C12 1.367(3) . ?
C12 N3 1.418(3) . ?
C12 C13 1.448(3) . ?
C13 C14 1.367(3) . ?
C13 C24 1.498(3) . ?
C14 C15 1.448(3) . ?
C14 C25 1.498(3) . ?
C15 N3 1.328(3) . ?
C15 C16 1.488(3) . ?
C17 C18 1.508(4) . ?
C20 C21 1.515(3) . ?
C22 C23 1.525(3) . ?
C25 C26 1.524(3) . ?
C27 N4 1.097(3) . ?
C27 O 1.217(4) . ?
Co N2 1.9710(17) . ?
Co N4 1.988(2) . ?
Co N1 2.0072(19) . ?
Co N3 2.0160(19) . ?

loop_
_geom_torsion_atom_site_label_1
_geom_torsion_atom_site_label_2
_geom_torsion_atom_site_label_3
_geom_torsion_atom_site_label_4
_geom_torsion
_geom_torsion_site_symmetry_1
_geom_torsion_site_symmetry_2
_geom_torsion_site_symmetry_3
_geom_torsion_site_symmetry_4
_geom_torsion_publ_flag
N1 C2 C3 C4 -2.4(3) . . . . ?
C1 C2 C3 C4 177.6(2) . . . . ?
N1 C2 C3 C17 178.1(2) . . . . ?
C1 C2 C3 C17 -2.0(4) . . . . ?
C2 C3 C4 C5 2.2(2) . . . . ?
C17 C3 C4 C5 -178.3(2) . . . . ?
C2 C3 C4 C19 -179.3(2) . . . . ?
C17 C3 C4 C19 0.3(4) . . . . ?
C3 C4 C5 C6 176.4(2) . . . . ?
C19 C4 C5 C6 -2.1(4) . . . . ?
C3 C4 C5 N1 -1.4(2) . . . . ?
C19 C4 C5 N1 -180.0(2) . . . . ?
N1 C5 C6 C7 6.2(4) . . . . ?
C4 C5 C6 C7 -171.3(2) . . . . ?
C5 C6 C7 N2 -7.0(3) . . . . ?
C5 C6 C7 C8 165.2(2) . . . . ?
N2 C7 C8 C9 2.2(2) . . . . ?
C6 C7 C8 C9 -170.8(2) . . . . ?
N2 C7 C8 C20 179.7(2) . . . . ?
C6 C7 C8 C20 6.7(4) . . . . ?
C7 C8 C9 C10 -1.4(2) . . . . ?
C20 C8 C9 C10 -178.8(2) . . . . ?
C7 C8 C9 C22 173.1(2) . . . . ?
C20 C8 C9 C22 -4.3(4) . . . . ?
C8 C9 C10 N2 0.2(2) . . . . ?
C22 C9 C10 N2 -174.4(2) . . . . ?
C8 C9 C10 C11 177.2(2) . . . . ?
C22 C9 C10 C11 2.5(4) . . . . ?
N2 C10 C11 C12 8.7(4) . . . . ?
C9 C10 C11 C12 -167.9(2) . . . . ?
C10 C11 C12 N3 1.2(4) . . . . ?
C10 C11 C12 C13 -180.0(2) . . . . ?
C11 C12 C13 C14 -177.9(2) . . . . ?
N3 C12 C13 C14 1.1(2) . . . . ?
C11 C12 C13 C24 5.5(4) . . . . ?
N3 C12 C13 C24 -175.5(2) . . . . ?
C12 C13 C14 C15 -0.7(2) . . . . ?
C24 C13 C14 C15 175.9(2) . . . . ?
C12 C13 C14 C25 -177.8(2) . . . . ?
C24 C13 C14 C25 -1.2(4) . . . . ?
C13 C14 C15 N3 0.0(2) . . . . ?
C25 C14 C15 N3 177.2(2) . . . . ?
C13 C14 C15 C16 -179.6(2) . . . . ?
C25 C14 C15 C16 -2.4(3) . . . . ?
C4 C3 C17 C18 -86.7(3) . . . . ?
C2 C3 C17 C18 92.8(3) . . . . ?
C9 C8 C20 C21 92.4(3) . . . . ?
C7 C8 C20 C21 -84.5(3) . . . . ?
C8 C9 C22 C23 -93.7(3) . . . . ?
C10 C9 C22 C23 79.8(3) . . . . ?
C13 C14 C25 C26 97.7(3) . . . . ?
C15 C14 C25 C26 -78.9(3) . . . . ?
C3 C2 N1 C5 1.5(2) . . . . ?
C1 C2 N1 C5 -178.5(2) . . . . ?
C3 C2 N1 Co 171.28(15) . . . . ?
C1 C2 N1 Co -8.7(3) . . . . ?
C6 C5 N1 C2 -177.9(2) . . . . ?
C4 C5 N1 C2 -0.1(2) . . . . ?
C6 C5 N1 Co 11.2(3) . . . . ?
C4 C5 N1 Co -170.94(14) . . . . ?
N2 Co N1 C2 171.8(2) . . . . ?
N4 Co N1 C2 -58.7(2) . . . . ?
N3 Co N1 C2 75.5(2) . . . . ?
N2 Co N1 C5 -19.76(17) . . . . ?
N4 Co N1 C5 109.71(17) . . . . ?
N3 Co N1 C5 -116.12(17) . . . . ?
C6 C7 N2 C10 171.33(19) . . . . ?
C8 C7 N2 C10 -2.0(2) . . . . ?
C6 C7 N2 Co -10.6(3) . . . . ?
C8 C7 N2 Co 176.03(14) . . . . ?
C11 C10 N2 C7 -176.0(2) . . . . ?
C9 C10 N2 C7 1.1(2) . . . . ?
C11 C10 N2 Co 5.9(3) . . . . ?
C9 C10 N2 Co -176.93(14) . . . . ?
N4 Co N2 C7 -88.86(19) . . . . ?
N1 Co N2 C7 20.15(18) . . . . ?
N3 Co N2 C7 162.51(18) . . . . ?
N4 Co N2 C10 88.84(19) . . . . ?
N1 Co N2 C10 -162.15(18) . . . . ?
N3 Co N2 C10 -19.79(18) . . . . ?
C14 C15 N3 C12 0.7(2) . . . . ?
C16 C15 N3 C12 -179.7(2) . . . . ?
C14 C15 N3 Co -155.87(15) . . . . ?
C16 C15 N3 Co 23.7(3) . . . . ?
C11 C12 N3 C15 177.9(2) . . . . ?
C13 C12 N3 C15 -1.1(2) . . . . ?
C11 C12 N3 Co -22.8(3) . . . . ?
C13 C12 N3 Co 158.18(14) . . . . ?
N2 Co N3 C15 -179.44(19) . . . . ?
N4 Co N3 C15 51.1(2) . . . . ?
N1 Co N3 C15 -83.1(2) . . . . ?
N2 Co N3 C12 26.76(16) . . . . ?
N4 Co N3 C12 -102.66(16) . . . . ?
N1 Co N3 C12 123.07(16) . . . . ?
O C27 N4 Co -145(100) . . . . ?
N2 Co N4 C27 -95(2) . . . . ?
N1 Co N4 C27 162(2) . . . . ?
N3 Co N4 C27 9(2) . . . . ?
